data_4117342
loop_
_publ_author_name
'Sung Kuk Kim'
'Gabriela I. Vargas-Z\'u\~niga'
'Benjamin P. Hay'
'Neil J. Young'
'Laetitia H. Delmau'
'Charles Masselin'
'Chang-Hee Lee'
'Jong Seung Kim'
'Vincent M. Lynch'
'Bruce A. Moyer'
'Jonathan L. Sessler'

_publ_section_title
;
 Controlling Cesium Cation Recognition via Cation Metathesis within an Ion
 Pair Receptor
;
_journal_name_full 'Journal of the American Chemical Society'
_journal_page_first 1782
_journal_page_last 1792
_journal_paper_doi 10.1021/ja209706x
_journal_volume 134
_journal_year 2012
_chemical_formula_moiety 'C78 H82 N4 O9, Cs 1+, N O3 1-, C2 H6 O, C6 H14'
_chemical_formula_sum 'C86 H102 Cs N5 O13'
_chemical_formula_weight 1546.64
_chemical_name_systematic
;
 ?
;
_space_group_IT_number 14
_symmetry_cell_setting monoclinic
_symmetry_space_group_name_Hall '-P 2ybc'
_symmetry_space_group_name_H-M 'P 1 21/c 1'
_atom_sites_solution_hydrogens geom
_atom_sites_solution_primary direct
_atom_sites_solution_secondary difmap
_audit_creation_method SHELXL-97
_cell_angle_alpha 90.00
_cell_angle_beta 103.196(2)
_cell_angle_gamma 90.00
_cell_formula_units_Z 4
_cell_length_a 19.4783(6)
_cell_length_b 11.2499(3)
_cell_length_c 34.8595(10)
_cell_measurement_reflns_used 14702
_cell_measurement_temperature 153(2)
_cell_measurement_theta_max 27.5
_cell_measurement_theta_min 2.0
_cell_volume 7437.0(4)
_computing_cell_refinement 'Collect software, Nonius B.V. 1998'
_computing_data_collection 'Collect software, Nonius B.V. 1998'
_computing_data_reduction
;
DENZO and Scalepack (Otwinoski and Minor, 1997)
;
_computing_molecular_graphics 'XP SHELXTL/PC, Siemens Analytical'
_computing_structure_refinement 'XL SHELXTL/PC, Siemens Analytical'
_computing_structure_solution
;

SIR97 - Altomare A., Burla M.C., Camalli M., Cascarano G.L., Giacovazzo C., 
Guagliardi A., Moliterni A.G.G., Polidori G.,Spagna R.
;
_diffrn_ambient_temperature 153(2)
_diffrn_measured_fraction_theta_full 0.996
_diffrn_measured_fraction_theta_max 0.996
_diffrn_measurement_device_type 'Nonius Kappa CCD'
_diffrn_measurement_method \w-scans
_diffrn_radiation_monochromator graphite
_diffrn_radiation_source 'fine-focus sealed tube'
_diffrn_radiation_type MoK\a
_diffrn_radiation_wavelength 0.71074
_diffrn_reflns_av_R_equivalents 0.0298
_diffrn_reflns_av_sigmaI/netI 0.0582
_diffrn_reflns_limit_h_max 23
_diffrn_reflns_limit_h_min -23
_diffrn_reflns_limit_k_max 13
_diffrn_reflns_limit_k_min -10
_diffrn_reflns_limit_l_max 41
_diffrn_reflns_limit_l_min -41
_diffrn_reflns_number 21627
_diffrn_reflns_theta_full 25.00
_diffrn_reflns_theta_max 25.00
_diffrn_reflns_theta_min 1.07
_exptl_absorpt_coefficient_mu 0.568
_exptl_absorpt_correction_T_max 1.17
_exptl_absorpt_correction_T_min 1.00
_exptl_absorpt_correction_type multi-scan
_exptl_absorpt_process_details
;
DENZO and Scalepack (Otwinoski and Minor, 1997)
;
_exptl_crystal_colour colorless
_exptl_crystal_density_diffrn 1.381
_exptl_crystal_description needles
_exptl_crystal_F_000 3248
_exptl_crystal_size_max 0.45
_exptl_crystal_size_mid 0.17
_exptl_crystal_size_min 0.12
_platon_squeeze_details
;
;
_refine_diff_density_max 0.937
_refine_diff_density_min -0.599
_refine_diff_density_rms 0.155
_refine_ls_extinction_method none
_refine_ls_goodness_of_fit_ref 1.078
_refine_ls_hydrogen_treatment constr
_refine_ls_matrix_type fullcycle
_refine_ls_number_parameters 929
_refine_ls_number_reflns 13075
_refine_ls_number_restraints 99
_refine_ls_restrained_S_all 1.075
_refine_ls_R_factor_all 0.0820
_refine_ls_R_factor_gt 0.0572
_refine_ls_shift/su_max 0.006
_refine_ls_shift/su_mean 0.001
_refine_ls_structure_factor_coef Fsqd
_refine_ls_weighting_details 'calc w=1/[\s^2^(Fo^2^)+(0.0917P)^2^+6.4451P] where P=(Fo^2^+2Fc^2^)/3'
_refine_ls_weighting_scheme calc
_refine_ls_wR_factor_gt 0.1586
_refine_ls_wR_factor_ref 0.1682
_reflns_number_gt 9482
_reflns_number_total 13075
_reflns_threshold_expression >2sigma(I)
_cod_data_source_file ja209706x_si_004.cif
_cod_data_source_block shelxl
_cod_database_code 4117342

loop_
_symmetry_equiv_pos_as_xyz
'x, y, z'
'-x, y+1/2, -z+1/2'
'-x, -y, -z'
'x, -y-1/2, z-1/2'

loop_
_atom_site_label
_atom_site_type_symbol
_atom_site_fract_x
_atom_site_fract_y
_atom_site_fract_z
_atom_site_U_iso_or_equiv
_atom_site_adp_type
_atom_site_occupancy
_atom_site_symmetry_multiplicity
_atom_site_calc_flag
_atom_site_refinement_flags
_atom_site_disorder_assembly
_atom_site_disorder_group
Cs1 Cs 0.739242(14) 0.27937(3) 0.454136(9) 0.03875(11) Uani 1 1 d . A .
O1B O 0.5986(4) 0.1250(6) 0.4601(2) 0.0506(16) Uani 0.52 1 d PDU A 1
C1B C 0.5687(11) 0.0081(17) 0.4506(8) 0.051(3) Uani 0.52 1 d PDU A 1
H1B1 H 0.5394 0.0083 0.4234 0.061 Uiso 0.52 1 calc PR A 1
H1B2 H 0.5378 -0.0118 0.4687 0.061 Uiso 0.52 1 calc PR A 1
C2B C 0.6254(11) -0.0848(17) 0.4542(8) 0.056(4) Uani 0.52 1 d PDU A 1
H2B1 H 0.6601 -0.0591 0.4395 0.085 Uiso 0.52 1 calc PR A 1
H2B2 H 0.6042 -0.1602 0.4433 0.085 Uiso 0.52 1 calc PR A 1
H2B3 H 0.6488 -0.0956 0.4820 0.085 Uiso 0.52 1 calc PR A 1
O1C O 0.6918(4) -0.0120(8) 0.4591(2) 0.062(2) Uani 0.48 1 d PDU A 2
C1C C 0.6218(10) -0.0638(19) 0.4499(9) 0.056(3) Uani 0.48 1 d PDU A 2
H1C1 H 0.6207 -0.1337 0.4670 0.067 Uiso 0.48 1 calc PR A 2
H1C2 H 0.6102 -0.0911 0.4221 0.067 Uiso 0.48 1 calc PR A 2
C2C C 0.5676(12) 0.026(2) 0.4559(9) 0.054(4) Uani 0.48 1 d PDU A 2
H2C1 H 0.5822 0.0599 0.4824 0.081 Uiso 0.48 1 calc PR A 2
H2C2 H 0.5219 -0.0136 0.4531 0.081 Uiso 0.48 1 calc PR A 2
H2C3 H 0.5637 0.0891 0.4363 0.081 Uiso 0.48 1 calc PR A 2
O1 O 0.89946(18) 0.1047(3) 0.48259(9) 0.0435(8) Uani 1 1 d . . .
O2 O 0.85671(15) 0.2267(3) 0.40864(8) 0.0310(7) Uani 1 1 d . A .
O3 O 0.71684(14) 0.4072(3) 0.30562(8) 0.0317(7) Uani 1 1 d . A .
O4 O 0.73675(18) 0.5854(3) 0.25032(9) 0.0483(9) Uani 1 1 d . . .
O5 O 0.8445(2) 0.7635(3) 0.28115(10) 0.0538(10) Uani 1 1 d . . .
O6 O 0.88758(18) 0.8483(3) 0.36582(9) 0.0459(8) Uani 1 1 d . . .
O7 O 0.84400(16) 0.5864(3) 0.41171(8) 0.0359(7) Uani 1 1 d . A .
O8 O 0.64383(14) 0.4896(3) 0.41844(8) 0.0326(7) Uani 1 1 d . A .
O9 O 0.61655(17) 0.4570(3) 0.49394(9) 0.0467(9) Uani 1 1 d . . .
N1 N 0.87152(17) 0.0879(3) 0.65544(10) 0.0308(8) Uani 1 1 d . . .
H1N H 0.8417 0.1095 0.6336 0.037 Uiso 1 1 calc R . .
N2 N 0.75782(17) -0.1286(3) 0.61596(10) 0.0294(8) Uani 1 1 d . . .
H2N H 0.7508 -0.0556 0.6069 0.035 Uiso 1 1 calc R . .
N3 N 0.62402(18) 0.0448(3) 0.62032(11) 0.0346(9) Uani 1 1 d . . .
H3N H 0.6520 0.0665 0.6050 0.042 Uiso 1 1 calc R . .
N4 N 0.73912(19) 0.2500(3) 0.66422(10) 0.0316(8) Uani 1 1 d . . .
H4N H 0.7439 0.2012 0.6453 0.038 Uiso 1 1 calc R . .
C1 C 0.8924(2) 0.1595(4) 0.68761(12) 0.0346(11) Uani 1 1 d . . .
C2 C 0.9371(2) 0.0916(5) 0.71534(13) 0.0441(13) Uani 1 1 d . . .
H2 H 0.9594 0.1165 0.7412 0.053 Uiso 1 1 calc R . .
C3 C 0.9442(2) -0.0198(5) 0.69915(13) 0.0402(12) Uani 1 1 d . . .
H3 H 0.9727 -0.0833 0.7119 0.048 Uiso 1 1 calc R . .
C4 C 0.9027(2) -0.0218(4) 0.66142(12) 0.0320(10) Uani 1 1 d . . .
C5 C 0.8910(2) -0.1165(4) 0.62940(13) 0.0319(10) Uani 1 1 d . . .
C6 C 0.8234(2) -0.1820(4) 0.62884(12) 0.0305(10) Uani 1 1 d . . .
C7 C 0.8109(3) -0.2938(4) 0.64088(14) 0.0379(11) Uani 1 1 d . . .
H7 H 0.8457 -0.3515 0.6514 0.046 Uiso 1 1 calc R . .
C8 C 0.7373(3) -0.3091(4) 0.63511(14) 0.0412(12) Uani 1 1 d . . .
H8 H 0.7140 -0.3786 0.6411 0.049 Uiso 1 1 calc R . .
C9 C 0.7055(2) -0.2069(4) 0.61951(13) 0.0334(10) Uani 1 1 d . . .
C10 C 0.6278(2) -0.1767(4) 0.60456(15) 0.0406(11) Uani 1 1 d . . .
C11 C 0.6052(2) -0.0715(4) 0.62567(13) 0.0351(11) Uani 1 1 d . . .
C12 C 0.5615(3) -0.0653(5) 0.65141(15) 0.0479(13) Uani 1 1 d . . .
H12 H 0.5399 -0.1311 0.6611 0.057 Uiso 1 1 calc R . .
C13 C 0.5539(2) 0.0550(5) 0.66110(14) 0.0429(12) Uani 1 1 d . . .
H13 H 0.5260 0.0842 0.6781 0.051 Uiso 1 1 calc R . .
C14 C 0.5935(2) 0.1220(4) 0.64182(12) 0.0316(10) Uani 1 1 d . . .
C15 C 0.6063(2) 0.2545(4) 0.64294(13) 0.0343(11) Uani 1 1 d . . .
C16 C 0.6753(2) 0.2852(4) 0.67143(13) 0.0331(10) Uani 1 1 d . . .
C17 C 0.6909(3) 0.3586(4) 0.70361(14) 0.0442(12) Uani 1 1 d . . .
H17A H 0.6577 0.3964 0.7157 0.053 Uiso 1 1 calc R . .
C18 C 0.7647(3) 0.3681(4) 0.71566(14) 0.0446(12) Uani 1 1 d . . .
H18A H 0.7899 0.4130 0.7375 0.054 Uiso 1 1 calc R . .
C19 C 0.7942(2) 0.3020(4) 0.69076(12) 0.0347(11) Uani 1 1 d . . .
C20 C 0.8700(2) 0.2882(4) 0.68716(13) 0.0380(11) Uani 1 1 d . . .
C21 C 0.9516(2) -0.2063(5) 0.63937(16) 0.0485(14) Uani 1 1 d . . .
H21A H 0.9961 -0.1667 0.6387 0.073 Uiso 1 1 calc R . .
H21B H 0.9430 -0.2711 0.6201 0.073 Uiso 1 1 calc R . .
H21C H 0.9544 -0.2387 0.6658 0.073 Uiso 1 1 calc R . .
C22 C 0.5837(3) -0.2850(5) 0.6106(2) 0.0623(17) Uani 1 1 d . . .
H22A H 0.5926 -0.3040 0.6387 0.093 Uiso 1 1 calc R . .
H22B H 0.5967 -0.3532 0.5962 0.093 Uiso 1 1 calc R . .
H22C H 0.5335 -0.2671 0.6006 0.093 Uiso 1 1 calc R . .
C23 C 0.6146(3) -0.1525(6) 0.55988(15) 0.0585(15) Uani 1 1 d . . .
H23A H 0.5649 -0.1318 0.5496 0.088 Uiso 1 1 calc R . .
H23B H 0.6260 -0.2238 0.5464 0.088 Uiso 1 1 calc R . .
H23C H 0.6445 -0.0864 0.5552 0.088 Uiso 1 1 calc R . .
C24 C 0.5461(3) 0.3159(5) 0.65758(15) 0.0486(13) Uani 1 1 d . . .
H24A H 0.5008 0.2958 0.6400 0.073 Uiso 1 1 calc R . .
H24B H 0.5530 0.4023 0.6577 0.073 Uiso 1 1 calc R . .
H24C H 0.5465 0.2887 0.6843 0.073 Uiso 1 1 calc R . .
C25 C 0.8784(3) 0.3475(5) 0.64824(14) 0.0461(12) Uani 1 1 d . . .
H25A H 0.9262 0.3333 0.6447 0.069 Uiso 1 1 calc R . .
H25B H 0.8703 0.4333 0.6495 0.069 Uiso 1 1 calc R . .
H25C H 0.8440 0.3134 0.6260 0.069 Uiso 1 1 calc R . .
C26 C 0.9186(3) 0.3533(5) 0.72158(14) 0.0561(15) Uani 1 1 d . . .
H26A H 0.9125 0.3198 0.7465 0.084 Uiso 1 1 calc R . .
H26B H 0.9066 0.4380 0.7204 0.084 Uiso 1 1 calc R . .
H26C H 0.9677 0.3435 0.7197 0.084 Uiso 1 1 calc R . .
C27 C 0.8921(2) -0.0606(4) 0.58916(12) 0.0304(10) Uani 1 1 d . . .
C28 C 0.9364(2) 0.0357(4) 0.58664(13) 0.0356(11) Uani 1 1 d . . .
H28 H 0.9655 0.0667 0.6101 0.043 Uiso 1 1 calc R . .
C29 C 0.9390(2) 0.0869(4) 0.55105(13) 0.0365(11) Uani 1 1 d . . .
H29 H 0.9697 0.1520 0.5502 0.044 Uiso 1 1 calc R . .
C30 C 0.8967(2) 0.0431(4) 0.51655(13) 0.0364(11) Uani 1 1 d . . .
C31 C 0.8545(3) -0.0553(4) 0.51799(14) 0.0423(12) Uani 1 1 d . . .
H31 H 0.8268 -0.0882 0.4944 0.051 Uiso 1 1 calc R . .
C32 C 0.8532(2) -0.1053(4) 0.55424(14) 0.0405(11) Uani 1 1 d . . .
H32 H 0.8242 -0.1728 0.5549 0.049 Uiso 1 1 calc R . .
C33 C 0.8763(3) 0.0452(4) 0.44615(13) 0.0395(11) Uani 1 1 d . A .
H33A H 0.8245 0.0354 0.4401 0.047 Uiso 1 1 calc R . .
H33B H 0.8983 -0.0345 0.4473 0.047 Uiso 1 1 calc R . .
C34 C 0.8976(2) 0.1190(4) 0.41506(13) 0.0376(11) Uani 1 1 d . . .
H34A H 0.9483 0.1388 0.4234 0.045 Uiso 1 1 calc R A .
H34B H 0.8901 0.0732 0.3902 0.045 Uiso 1 1 calc R . .
C35 C 0.9506(2) 0.4094(4) 0.44455(14) 0.0403(12) Uani 1 1 d . . .
H35A H 0.9913 0.4646 0.4503 0.048 Uiso 1 1 calc R A .
H35B H 0.9674 0.3321 0.4567 0.048 Uiso 1 1 calc R . .
C36 C 0.8818(2) 0.3046(4) 0.38344(13) 0.0310(10) Uani 1 1 d . . .
C37 C 0.9297(2) 0.3916(4) 0.40047(13) 0.0326(10) Uani 1 1 d . A .
C38 C 0.9591(2) 0.4617(4) 0.37520(15) 0.0427(12) Uani 1 1 d . . .
H38 H 0.9939 0.5190 0.3861 0.051 Uiso 1 1 calc R A .
C39 C 0.9387(3) 0.4496(5) 0.33487(16) 0.0453(13) Uani 1 1 d . A .
H39 H 0.9597 0.4976 0.3183 0.054 Uiso 1 1 calc R . .
C40 C 0.8875(2) 0.3670(4) 0.31865(13) 0.0386(11) Uani 1 1 d . . .
H40 H 0.8722 0.3609 0.2908 0.046 Uiso 1 1 calc R A .
C41 C 0.8582(2) 0.2927(4) 0.34261(13) 0.0324(10) Uani 1 1 d . A .
C42 C 0.8022(2) 0.2035(4) 0.32397(13) 0.0381(11) Uani 1 1 d . . .
H42A H 0.8207 0.1224 0.3309 0.046 Uiso 1 1 calc R A .
H42B H 0.7932 0.2115 0.2950 0.046 Uiso 1 1 calc R . .
C43 C 0.7328(2) 0.2165(4) 0.33628(13) 0.0359(11) Uani 1 1 d . A .
C44 C 0.7068(3) 0.1259(5) 0.35587(13) 0.0437(12) Uani 1 1 d . . .
H44A H 0.7327 0.0540 0.3615 0.052 Uiso 1 1 calc R A .
C45 C 0.6438(3) 0.1387(5) 0.36733(14) 0.0489(13) Uani 1 1 d . A .
H45A H 0.6252 0.0746 0.3795 0.059 Uiso 1 1 calc R . .
C46 C 0.6086(3) 0.2445(5) 0.36099(14) 0.0494(14) Uani 1 1 d . . .
H46A H 0.5666 0.2539 0.3702 0.059 Uiso 1 1 calc R A .
C47 C 0.6319(2) 0.3392(4) 0.34159(12) 0.0358(11) Uani 1 1 d . A .
C48 C 0.6932(2) 0.3221(4) 0.32753(12) 0.0321(10) Uani 1 1 d . . .
C49 C 0.5920(2) 0.4562(5) 0.33481(14) 0.0430(12) Uani 1 1 d . . .
H49A H 0.5755 0.4687 0.3061 0.052 Uiso 1 1 calc R A .
H49B H 0.5497 0.4497 0.3459 0.052 Uiso 1 1 calc R . .
C50 C 0.6336(2) 0.5644(4) 0.35248(13) 0.0378(11) Uani 1 1 d . A .
C51 C 0.6606(2) 0.5757(4) 0.39299(13) 0.0363(11) Uani 1 1 d . . .
C52 C 0.7037(3) 0.6705(4) 0.40941(14) 0.0411(11) Uani 1 1 d . A .
C53 C 0.7127(3) 0.7622(5) 0.38428(16) 0.0540(14) Uani 1 1 d . . .
H53 H 0.7389 0.8307 0.3948 0.065 Uiso 1 1 calc R A .
C54 C 0.6842(4) 0.7552(5) 0.34440(18) 0.0648(17) Uani 1 1 d . A .
H54 H 0.6906 0.8190 0.3277 0.078 Uiso 1 1 calc R . .
C55 C 0.6469(3) 0.6571(5) 0.32866(15) 0.0531(14) Uani 1 1 d . . .
H55 H 0.6295 0.6520 0.3009 0.064 Uiso 1 1 calc R A .
C56 C 0.7384(3) 0.6761(5) 0.45277(13) 0.0444(12) Uani 1 1 d . . .
H56A H 0.7009 0.6689 0.4677 0.053 Uiso 1 1 calc R A .
H56B H 0.7595 0.7561 0.4584 0.053 Uiso 1 1 calc R . .
C57 C 0.7948(2) 0.5851(4) 0.46905(12) 0.0346(10) Uani 1 1 d . A .
C58 C 0.8450(2) 0.5440(4) 0.44914(12) 0.0322(10) Uani 1 1 d . . .
C59 C 0.8951(2) 0.4570(4) 0.46518(13) 0.0333(10) Uani 1 1 d . A .
C60 C 0.8951(2) 0.4154(5) 0.50299(14) 0.0420(12) Uani 1 1 d . A .
H60A H 0.9275 0.3550 0.5143 0.050 Uiso 1 1 calc R . .
C61 C 0.8495(3) 0.4594(5) 0.52409(14) 0.0464(13) Uani 1 1 d . A .
H61A H 0.8524 0.4332 0.5503 0.056 Uiso 1 1 calc R . .
C62 C 0.7991(3) 0.5425(5) 0.50707(13) 0.0444(12) Uani 1 1 d . A .
H62A H 0.7668 0.5710 0.5216 0.053 Uiso 1 1 calc R . .
C63 C 0.6800(3) 0.4087(5) 0.26476(13) 0.0443(12) Uani 1 1 d . . .
H63A H 0.6355 0.4539 0.2618 0.053 Uiso 1 1 calc R A .
H63B H 0.6680 0.3263 0.2557 0.053 Uiso 1 1 calc R . .
C64 C 0.7245(3) 0.4643(4) 0.24008(13) 0.0414(12) Uani 1 1 d . A .
H64A H 0.7700 0.4217 0.2441 0.050 Uiso 1 1 calc R . .
H64B H 0.7004 0.4578 0.2119 0.050 Uiso 1 1 calc R . .
C65 C 0.7855(4) 0.6347(6) 0.22970(15) 0.0695(19) Uani 1 1 d . . .
H65A H 0.7652 0.6324 0.2010 0.083 Uiso 1 1 calc R . .
H65B H 0.8296 0.5876 0.2353 0.083 Uiso 1 1 calc R . .
C66 C 0.8010(5) 0.7594(6) 0.24267(18) 0.089(3) Uani 1 1 d . . .
H66A H 0.8249 0.8003 0.2242 0.107 Uiso 1 1 calc R . .
H66B H 0.7563 0.8017 0.2422 0.107 Uiso 1 1 calc R . .
C67 C 0.8593(3) 0.8811(5) 0.29463(15) 0.0539(14) Uani 1 1 d . . .
H67A H 0.8154 0.9194 0.2981 0.065 Uiso 1 1 calc R . .
H67B H 0.8770 0.9271 0.2747 0.065 Uiso 1 1 calc R . .
C68 C 0.9122(3) 0.8830(5) 0.33222(13) 0.0437(12) Uani 1 1 d . . .
H68A H 0.9515 0.8299 0.3299 0.052 Uiso 1 1 calc R . .
H68B H 0.9314 0.9646 0.3366 0.052 Uiso 1 1 calc R . .
C69 C 0.8755(3) 0.7260(4) 0.36798(15) 0.0482(13) Uani 1 1 d . A .
H69A H 0.9111 0.6808 0.3577 0.058 Uiso 1 1 calc R . .
H69B H 0.8282 0.7055 0.3519 0.058 Uiso 1 1 calc R . .
C70 C 0.8805(3) 0.6946(4) 0.41100(14) 0.0468(13) Uani 1 1 d . . .
H70A H 0.9304 0.6857 0.4251 0.056 Uiso 1 1 calc R A .
H70B H 0.8589 0.7581 0.4240 0.056 Uiso 1 1 calc R . .
C71 C 0.5774(2) 0.5163(5) 0.42840(13) 0.0395(11) Uani 1 1 d . . .
H71A H 0.5386 0.5100 0.4046 0.047 Uiso 1 1 calc R A .
H71B H 0.5782 0.5986 0.4385 0.047 Uiso 1 1 calc R . .
C72 C 0.5652(2) 0.4313(5) 0.45896(12) 0.0378(11) Uani 1 1 d . A .
H72A H 0.5171 0.4415 0.4634 0.045 Uiso 1 1 calc R . .
H72B H 0.5703 0.3483 0.4505 0.045 Uiso 1 1 calc R . .
C73 C 0.6093(2) 0.4035(4) 0.52857(13) 0.0357(11) Uani 1 1 d . . .
C74 C 0.6537(3) 0.4467(4) 0.56237(13) 0.0402(11) Uani 1 1 d . . .
H74 H 0.6848 0.5106 0.5608 0.048 Uiso 1 1 calc R . .
C75 C 0.6527(3) 0.3973(4) 0.59838(13) 0.0391(11) Uani 1 1 d . . .
H75 H 0.6839 0.4271 0.6214 0.047 Uiso 1 1 calc R . .
C76 C 0.6078(2) 0.3058(4) 0.60189(13) 0.0311(10) Uani 1 1 d . . .
C77 C 0.5622(2) 0.2645(4) 0.56795(14) 0.0384(11) Uani 1 1 d . . .
H77 H 0.5303 0.2021 0.5698 0.046 Uiso 1 1 calc R . .
C78 C 0.5623(2) 0.3126(4) 0.53108(14) 0.0379(11) Uani 1 1 d . . .
H78 H 0.5308 0.2837 0.5081 0.046 Uiso 1 1 calc R . .
O1A O 0.74900(15) 0.1229(3) 0.59020(8) 0.0344(7) Uani 1 1 d . A .
O2A O 0.6971(2) 0.1079(5) 0.52931(13) 0.0892(15) Uani 1 1 d . A .
O3A O 0.7795(3) 0.2327(4) 0.54690(13) 0.0791(14) Uani 1 1 d . A .
N1A N 0.7415(2) 0.1544(4) 0.55518(12) 0.0372(9) Uani 1 1 d . . .

loop_
_atom_site_aniso_label
_atom_site_aniso_U_11
_atom_site_aniso_U_22
_atom_site_aniso_U_33
_atom_site_aniso_U_23
_atom_site_aniso_U_13
_atom_site_aniso_U_12
Cs1 0.03346(16) 0.03699(18) 0.04626(19) 0.00017(14) 0.01002(13) -0.00254(13)
O1B 0.065(4) 0.034(3) 0.053(4) 0.002(3) 0.014(3) 0.000(3)
C1B 0.051(5) 0.046(5) 0.056(5) -0.005(5) 0.011(4) -0.002(5)
C2B 0.054(6) 0.052(6) 0.063(6) 0.000(6) 0.014(5) 0.010(5)
O1C 0.052(4) 0.069(5) 0.066(4) -0.001(4) 0.014(3) 0.003(4)
C1C 0.053(5) 0.053(6) 0.062(5) -0.003(5) 0.013(5) -0.001(5)
C2C 0.045(5) 0.052(7) 0.061(7) -0.006(6) 0.004(5) 0.004(5)
O1 0.064(2) 0.0350(19) 0.0323(17) 0.0005(14) 0.0137(16) -0.0068(16)
O2 0.0300(15) 0.0342(17) 0.0305(16) 0.0014(13) 0.0101(13) 0.0020(13)
O3 0.0354(16) 0.0340(17) 0.0263(15) -0.0013(13) 0.0084(13) -0.0059(14)
O4 0.063(2) 0.044(2) 0.0413(19) -0.0052(16) 0.0189(17) -0.0082(17)
O5 0.077(3) 0.050(2) 0.0341(19) 0.0024(16) 0.0122(18) -0.0078(19)
O6 0.060(2) 0.0340(19) 0.0459(19) 0.0058(16) 0.0178(17) -0.0030(17)
O7 0.0454(18) 0.0323(17) 0.0295(16) 0.0022(14) 0.0078(14) -0.0044(14)
O8 0.0317(15) 0.0366(18) 0.0298(16) 0.0013(14) 0.0076(13) 0.0118(14)
O9 0.0469(19) 0.061(2) 0.0312(17) 0.0019(16) 0.0067(15) -0.0084(17)
N1 0.0225(17) 0.038(2) 0.0278(19) 0.0026(17) -0.0029(15) -0.0006(16)
N2 0.0287(18) 0.0227(19) 0.039(2) 0.0028(16) 0.0133(16) 0.0011(15)
N3 0.0257(18) 0.037(2) 0.043(2) 0.0043(18) 0.0128(17) 0.0021(17)
N4 0.038(2) 0.027(2) 0.030(2) -0.0055(15) 0.0090(17) 0.0044(16)
C1 0.026(2) 0.048(3) 0.029(2) 0.001(2) 0.0040(19) -0.011(2)
C2 0.033(2) 0.069(4) 0.026(2) 0.006(2) -0.002(2) -0.012(3)
C3 0.027(2) 0.055(3) 0.036(3) 0.017(2) 0.002(2) 0.002(2)
C4 0.021(2) 0.041(3) 0.035(2) 0.013(2) 0.0095(19) 0.003(2)
C5 0.026(2) 0.036(3) 0.036(2) 0.012(2) 0.0124(19) 0.0090(19)
C6 0.033(2) 0.032(2) 0.029(2) 0.0015(19) 0.0095(19) 0.009(2)
C7 0.048(3) 0.025(3) 0.040(3) 0.002(2) 0.008(2) 0.005(2)
C8 0.049(3) 0.025(3) 0.051(3) 0.000(2) 0.013(2) -0.008(2)
C9 0.034(2) 0.030(3) 0.038(3) -0.006(2) 0.012(2) -0.010(2)
C10 0.027(2) 0.040(3) 0.054(3) -0.011(2) 0.008(2) -0.008(2)
C11 0.024(2) 0.038(3) 0.043(3) 0.000(2) 0.007(2) -0.006(2)
C12 0.045(3) 0.046(3) 0.056(3) -0.004(3) 0.021(3) -0.013(2)
C13 0.036(3) 0.052(3) 0.044(3) -0.004(2) 0.016(2) -0.002(2)
C14 0.023(2) 0.038(3) 0.035(2) 0.003(2) 0.0088(19) 0.007(2)
C15 0.033(2) 0.037(3) 0.034(2) 0.002(2) 0.012(2) 0.012(2)
C16 0.050(3) 0.023(2) 0.028(2) 0.006(2) 0.014(2) 0.007(2)
C17 0.066(3) 0.035(3) 0.039(3) -0.006(2) 0.027(3) 0.005(2)
C18 0.065(3) 0.039(3) 0.029(2) -0.008(2) 0.011(2) -0.010(3)
C19 0.047(3) 0.029(3) 0.026(2) -0.0030(19) 0.004(2) -0.007(2)
C20 0.045(3) 0.038(3) 0.029(2) -0.002(2) 0.006(2) -0.016(2)
C21 0.036(3) 0.058(4) 0.056(3) 0.020(3) 0.019(2) 0.020(2)
C22 0.044(3) 0.044(3) 0.102(5) -0.023(3) 0.023(3) -0.018(3)
C23 0.040(3) 0.070(4) 0.059(3) -0.024(3) -0.004(3) 0.002(3)
C24 0.048(3) 0.052(3) 0.052(3) 0.007(3) 0.022(2) 0.025(3)
C25 0.055(3) 0.044(3) 0.041(3) -0.005(2) 0.015(2) -0.017(3)
C26 0.056(3) 0.068(4) 0.040(3) -0.018(3) 0.003(2) -0.028(3)
C27 0.027(2) 0.032(2) 0.034(2) 0.005(2) 0.0113(19) 0.0096(19)
C28 0.027(2) 0.042(3) 0.036(3) 0.007(2) 0.0048(19) 0.004(2)
C29 0.032(2) 0.036(3) 0.043(3) 0.010(2) 0.012(2) -0.002(2)
C30 0.044(3) 0.035(3) 0.034(3) 0.006(2) 0.016(2) 0.006(2)
C31 0.055(3) 0.040(3) 0.034(3) -0.007(2) 0.014(2) -0.009(2)
C32 0.047(3) 0.036(3) 0.045(3) -0.002(2) 0.024(2) -0.003(2)
C33 0.046(3) 0.038(3) 0.037(3) -0.002(2) 0.012(2) -0.002(2)
C34 0.044(3) 0.034(3) 0.037(3) -0.001(2) 0.015(2) 0.005(2)
C35 0.027(2) 0.041(3) 0.049(3) 0.000(2) 0.001(2) -0.006(2)
C36 0.027(2) 0.035(3) 0.035(2) 0.007(2) 0.0134(19) 0.0061(19)
C37 0.023(2) 0.037(3) 0.038(3) 0.001(2) 0.0074(19) 0.005(2)
C38 0.031(2) 0.039(3) 0.062(3) 0.004(2) 0.017(2) 0.001(2)
C39 0.045(3) 0.039(3) 0.062(3) 0.017(3) 0.032(3) 0.012(2)
C40 0.041(3) 0.047(3) 0.033(2) 0.008(2) 0.020(2) 0.017(2)
C41 0.030(2) 0.033(3) 0.036(3) -0.001(2) 0.011(2) 0.011(2)
C42 0.047(3) 0.038(3) 0.029(2) -0.008(2) 0.009(2) 0.005(2)
C43 0.042(3) 0.037(3) 0.027(2) -0.005(2) 0.004(2) -0.009(2)
C44 0.058(3) 0.036(3) 0.034(3) -0.001(2) 0.003(2) -0.009(2)
C45 0.056(3) 0.051(3) 0.040(3) 0.000(3) 0.012(2) -0.026(3)
C46 0.036(3) 0.077(4) 0.037(3) -0.012(3) 0.010(2) -0.022(3)
C47 0.034(2) 0.046(3) 0.026(2) -0.010(2) 0.0052(19) -0.008(2)
C48 0.028(2) 0.040(3) 0.027(2) -0.009(2) 0.0025(18) -0.009(2)
C49 0.028(2) 0.067(4) 0.034(3) -0.004(2) 0.007(2) 0.006(2)
C50 0.029(2) 0.051(3) 0.032(2) 0.002(2) 0.004(2) 0.014(2)
C51 0.036(2) 0.038(3) 0.036(3) 0.002(2) 0.010(2) 0.014(2)
C52 0.048(3) 0.036(3) 0.038(3) -0.003(2) 0.008(2) 0.008(2)
C53 0.073(4) 0.040(3) 0.049(3) 0.004(3) 0.012(3) 0.004(3)
C54 0.092(5) 0.045(4) 0.056(4) 0.019(3) 0.011(3) 0.004(3)
C55 0.063(3) 0.060(4) 0.034(3) 0.010(3) 0.006(3) 0.016(3)
C56 0.063(3) 0.034(3) 0.039(3) -0.008(2) 0.016(2) 0.002(2)
C57 0.039(2) 0.034(3) 0.029(2) -0.005(2) 0.004(2) -0.007(2)
C58 0.042(3) 0.027(2) 0.024(2) -0.0054(19) 0.0025(19) -0.017(2)
C59 0.031(2) 0.031(3) 0.035(2) -0.002(2) 0.0006(19) -0.011(2)
C60 0.040(3) 0.041(3) 0.040(3) 0.010(2) -0.002(2) -0.010(2)
C61 0.053(3) 0.053(3) 0.031(3) 0.004(2) 0.004(2) -0.011(3)
C62 0.049(3) 0.053(3) 0.033(3) -0.003(2) 0.013(2) -0.007(3)
C63 0.052(3) 0.049(3) 0.029(2) -0.002(2) 0.003(2) -0.014(3)
C64 0.049(3) 0.045(3) 0.030(2) 0.000(2) 0.009(2) 0.008(2)
C65 0.105(5) 0.076(4) 0.034(3) -0.004(3) 0.029(3) -0.045(4)
C66 0.134(7) 0.082(5) 0.042(3) 0.010(3) 0.002(4) -0.055(5)
C67 0.065(3) 0.045(3) 0.049(3) 0.009(3) 0.009(3) -0.016(3)
C68 0.050(3) 0.039(3) 0.044(3) 0.007(2) 0.015(2) -0.005(2)
C69 0.075(4) 0.033(3) 0.041(3) 0.001(2) 0.020(3) -0.003(3)
C70 0.058(3) 0.039(3) 0.044(3) 0.002(2) 0.012(2) -0.008(2)
C71 0.033(2) 0.051(3) 0.035(3) 0.003(2) 0.010(2) 0.014(2)
C72 0.030(2) 0.048(3) 0.033(2) -0.003(2) 0.004(2) 0.006(2)
C73 0.037(2) 0.040(3) 0.032(2) 0.005(2) 0.012(2) 0.007(2)
C74 0.049(3) 0.034(3) 0.036(3) -0.002(2) 0.007(2) -0.004(2)
C75 0.051(3) 0.034(3) 0.029(2) -0.002(2) 0.002(2) -0.001(2)
C76 0.030(2) 0.029(2) 0.036(2) 0.0005(19) 0.012(2) 0.0123(19)
C77 0.030(2) 0.045(3) 0.041(3) 0.003(2) 0.011(2) 0.004(2)
C78 0.031(2) 0.043(3) 0.038(3) -0.004(2) 0.005(2) 0.002(2)
O1A 0.0395(17) 0.0368(18) 0.0263(17) 0.0012(14) 0.0060(13) 0.0073(14)
O2A 0.083(3) 0.098(4) 0.064(3) -0.026(3) -0.031(2) 0.010(3)
O3A 0.110(4) 0.064(3) 0.078(3) 0.025(2) 0.052(3) 0.002(3)
N1A 0.039(2) 0.034(2) 0.038(2) -0.001(2) 0.0079(19) 0.0096(19)

loop_
_atom_type_symbol
_atom_type_description
_atom_type_scat_dispersion_real
_atom_type_scat_dispersion_imag
_atom_type_scat_source
C C 0.0033 0.0016 'International Tables Vol C Tables 4.2.6.8 and 6.1.1.4'
H H 0.0000 0.0000 'International Tables Vol C Tables 4.2.6.8 and 6.1.1.4'
N N 0.0061 0.0033 'International Tables Vol C Tables 4.2.6.8 and 6.1.1.4'
O O 0.0106 0.0060 'International Tables Vol C Tables 4.2.6.8 and 6.1.1.4'
Cs Cs -0.3680 2.1192 'International Tables Vol C Tables 4.2.6.8 and 6.1.1.4'

loop_
_geom_angle_atom_site_label_1
_geom_angle_atom_site_label_2
_geom_angle_atom_site_label_3
_geom_angle
O8 Cs1 O2 112.57(7)
O8 Cs1 O3A 121.35(9)
O2 Cs1 O3A 116.36(9)
O8 Cs1 O1B 89.80(13)
O2 Cs1 O1B 130.47(13)
O3A Cs1 O1B 82.21(12)
O8 Cs1 O1C 127.53(14)
O2 Cs1 O1C 94.68(14)
O3A Cs1 O1C 78.34(14)
O1B Cs1 O1C 41.62(17)
O8 Cs1 C60 103.77(9)
O2 Cs1 C60 70.95(9)
O3A Cs1 C60 65.88(12)
O1B Cs1 C60 147.94(12)
O1C Cs1 C60 127.79(13)
O8 Cs1 O2A 120.09(8)
O2 Cs1 O2A 126.86(8)
O3A Cs1 O2A 36.49(11)
O1B Cs1 O2A 47.19(12)
O1C Cs1 O2A 47.28(13)
C60 Cs1 O2A 101.76(10)
O8 Cs1 C61 93.13(9)
O2 Cs1 C61 93.40(9)
O3A Cs1 C61 54.57(12)
O1B Cs1 C61 130.40(12)
O1C Cs1 C61 130.45(13)
C60 Cs1 C61 22.60(11)
O2A Cs1 C61 90.52(11)
O8 Cs1 C45 81.24(10)
O2 Cs1 C45 77.51(9)
O3A Cs1 C45 138.72(12)
O1B Cs1 C45 62.38(12)
O1C Cs1 C45 61.31(13)
C60 Cs1 C45 147.56(12)
O2A Cs1 C45 103.08(11)
C61 Cs1 C45 166.34(12)
O8 Cs1 C62 70.50(8)
O2 Cs1 C62 103.35(8)
O3A Cs1 C62 68.56(12)
O1B Cs1 C62 126.01(12)
O1C Cs1 C62 146.64(14)
C60 Cs1 C62 39.68(12)
O2A Cs1 C62 100.16(11)
C61 Cs1 C62 22.70(11)
C45 Cs1 C62 149.83(12)
O8 Cs1 C59 91.92(7)
O2 Cs1 C59 57.26(7)
O3A Cs1 C59 88.67(11)
O1B Cs1 C59 170.20(12)
O1C Cs1 C59 139.60(12)
C60 Cs1 C59 22.80(10)
O2A Cs1 C59 124.42(10)
C61 Cs1 C59 39.87(11)
C45 Cs1 C59 127.42(11)
C62 Cs1 C59 46.17(11)
O8 Cs1 C57 57.40(7)
O2 Cs1 C57 91.35(7)
O3A Cs1 C57 90.84(11)
O1B Cs1 C57 136.12(11)
O1C Cs1 C57 169.09(14)
C60 Cs1 C57 46.39(11)
O2A Cs1 C57 122.12(10)
C61 Cs1 C57 39.85(11)
C45 Cs1 C57 129.10(11)
C62 Cs1 C57 22.45(10)
C59 Cs1 C57 39.95(10)
C1B O1B Cs1 139.8(10)
O1B C1B C2B 111.3(19)
O1B C1B H1B1 109.4
C2B C1B H1B1 109.4
O1B C1B H1B2 109.4
C2B C1B H1B2 109.4
H1B1 C1B H1B2 108.0
C1C O1C Cs1 128.7(10)
O1C C1C C2C 111(2)
O1C C1C H1C1 109.5
C2C C1C H1C1 109.5
O1C C1C H1C2 109.5
C2C C1C H1C2 109.5
H1C1 C1C H1C2 108.1
C1C C2C H2C1 109.5
C1C C2C H2C2 109.5
H2C1 C2C H2C2 109.5
C1C C2C H2C3 109.5
H2C1 C2C H2C3 109.5
H2C2 C2C H2C3 109.5
C30 O1 C33 117.7(3)
C30 O1 Cs1 107.8(2)
C33 O1 Cs1 86.2(2)
C36 O2 C34 111.3(2)
C36 O2 Cs1 126.81(17)
C34 O2 Cs1 121.61(18)
C48 O3 C63 113.8(3)
C64 O4 C65 109.9(3)
C67 O5 C66 112.3(4)
C69 O6 C68 114.1(3)
C58 O7 C70 114.5(3)
C51 O8 C71 111.0(3)
C51 O8 Cs1 125.36(17)
C71 O8 Cs1 123.49(19)
C73 O9 C72 117.9(3)
C73 O9 Cs1 107.49(18)
C72 O9 Cs1 87.47(18)
C1 N1 C4 111.6(4)
C1 N1 H1N 124.2
C4 N1 H1N 124.2
C9 N2 C6 109.9(4)
C9 N2 H2N 125.0
C6 N2 H2N 125.0
C14 N3 C11 111.4(4)
C14 N3 H3N 124.3
C11 N3 H3N 124.3
C19 N4 C16 110.6(4)
C19 N4 H4N 124.7
C16 N4 H4N 124.7
N1 C1 C2 105.8(4)
N1 C1 C20 121.7(4)
C2 C1 C20 132.4(4)
C1 C2 C3 108.7(4)
C1 C2 H2 125.7
C3 C2 H2 125.7
C4 C3 C2 108.1(4)
C4 C3 H3 126.0
C2 C3 H3 126.0
N1 C4 C3 105.9(4)
N1 C4 C5 122.1(4)
C3 C4 C5 132.0(4)
C6 C5 C4 109.7(3)
C6 C5 C21 107.8(4)
C4 C5 C21 108.5(4)
C6 C5 C27 112.5(3)
C4 C5 C27 110.6(4)
C21 C5 C27 107.8(3)
C7 C6 N2 106.3(4)
C7 C6 C5 131.7(4)
N2 C6 C5 122.0(4)
C6 C7 C8 108.4(4)
C6 C7 H7 125.8
C8 C7 H7 125.8
C9 C8 C7 108.0(4)
C9 C8 H8 126.0
C7 C8 H8 126.0
C8 C9 N2 107.4(4)
C8 C9 C10 130.7(4)
N2 C9 C10 121.8(4)
C11 C10 C9 112.6(4)
C11 C10 C22 108.7(4)
C9 C10 C22 108.7(4)
C11 C10 C23 110.6(4)
C9 C10 C23 108.0(4)
C22 C10 C23 108.0(4)
C12 C11 N3 105.3(4)
C12 C11 C10 130.6(4)
N3 C11 C10 124.1(4)
C11 C12 C13 108.6(4)
C11 C12 H12 125.7
C13 C12 H12 125.7
C14 C13 C12 108.2(4)
C14 C13 H13 125.9
C12 C13 H13 125.9
C13 C14 N3 106.6(4)
C13 C14 C15 130.1(4)
N3 C14 C15 123.4(4)
C14 C15 C16 111.0(4)
C14 C15 C24 108.4(4)
C16 C15 C24 107.9(4)
C14 C15 C76 112.4(3)
C16 C15 C76 108.6(3)
C24 C15 C76 108.3(3)
C17 C16 N4 106.3(4)
C17 C16 C15 132.1(4)
N4 C16 C15 121.0(4)
C16 C17 C18 108.1(4)
C16 C17 H17A 125.9
C18 C17 H17A 125.9
C19 C18 C17 108.5(4)
C19 C18 H18A 125.7
C17 C18 H18A 125.7
C18 C19 N4 106.4(4)
C18 C19 C20 131.8(4)
N4 C19 C20 121.6(4)
C1 C20 C19 112.4(4)
C1 C20 C26 108.9(4)
C19 C20 C26 109.0(4)
C1 C20 C25 109.4(4)
C19 C20 C25 109.1(4)
C26 C20 C25 108.0(4)
C5 C21 H21A 109.5
C5 C21 H21B 109.5
H21A C21 H21B 109.5
C5 C21 H21C 109.5
H21A C21 H21C 109.5
H21B C21 H21C 109.5
C10 C22 H22A 109.5
C10 C22 H22B 109.5
H22A C22 H22B 109.5
C10 C22 H22C 109.5
H22A C22 H22C 109.5
H22B C22 H22C 109.5
C10 C23 H23A 109.5
C10 C23 H23B 109.5
H23A C23 H23B 109.5
C10 C23 H23C 109.5
H23A C23 H23C 109.5
H23B C23 H23C 109.5
C15 C24 H24A 109.5
C15 C24 H24B 109.5
H24A C24 H24B 109.5
C15 C24 H24C 109.5
H24A C24 H24C 109.5
H24B C24 H24C 109.5
C20 C25 H25A 109.5
C20 C25 H25B 109.5
H25A C25 H25B 109.5
C20 C25 H25C 109.5
H25A C25 H25C 109.5
H25B C25 H25C 109.5
C20 C26 H26A 109.5
C20 C26 H26B 109.5
H26A C26 H26B 109.5
C20 C26 H26C 109.5
H26A C26 H26C 109.5
H26B C26 H26C 109.5
C32 C27 C28 116.8(3)
C32 C27 C5 122.5(4)
C28 C27 C5 120.6(4)
C29 C28 C27 121.9(4)
C29 C28 H28 119.0
C27 C28 H28 119.0
C28 C29 C30 119.8(4)
C28 C29 H29 120.1
C30 C29 H29 120.1
O1 C30 C29 115.7(4)
O1 C30 C31 124.7(4)
C29 C30 C31 119.5(4)
C30 C31 C32 119.4(4)
C30 C31 H31 120.3
C32 C31 H31 120.3
C27 C32 C31 122.4(4)
C27 C32 H32 118.8
C31 C32 H32 118.8
O1 C33 C34 107.7(4)
O1 C33 Cs1 72.06(19)
C34 C33 Cs1 89.1(3)
O1 C33 H33A 110.2
C34 C33 H33A 110.2
Cs1 C33 H33A 52.7
O1 C33 H33B 110.2
C34 C33 H33B 110.2
Cs1 C33 H33B 157.9
H33A C33 H33B 108.5
O2 C34 C33 110.2(3)
O2 C34 H34A 109.6
C33 C34 H34A 109.6
O2 C34 H34B 109.6
C33 C34 H34B 109.6
H34A C34 H34B 108.1
C37 C35 C59 118.0(4)
C37 C35 H35A 107.8
C59 C35 H35A 107.8
C37 C35 H35B 107.8
C59 C35 H35B 107.8
H35A C35 H35B 107.1
C37 C36 C41 122.4(4)
C37 C36 O2 117.9(4)
C41 C36 O2 119.7(4)
C36 C37 C38 117.4(4)
C36 C37 C35 121.8(4)
C38 C37 C35 120.8(4)
C39 C38 C37 121.5(5)
C39 C38 H38 119.2
C37 C38 H38 119.2
C38 C39 C40 119.7(4)
C38 C39 H39 120.1
C40 C39 H39 120.1
C39 C40 C41 120.9(4)
C39 C40 H40 119.6
C41 C40 H40 119.6
C40 C41 C36 117.9(4)
C40 C41 C42 119.6(4)
C36 C41 C42 122.5(4)
C41 C42 C43 114.6(4)
C41 C42 H42A 108.6
C43 C42 H42A 108.6
C41 C42 H42B 108.6
C43 C42 H42B 108.6
H42A C42 H42B 107.6
C44 C43 C48 118.9(4)
C44 C43 C42 121.2(5)
C48 C43 C42 119.9(4)
C45 C44 C43 120.9(5)
C45 C44 Cs1 70.4(3)
C43 C44 Cs1 96.1(3)
C45 C44 H44A 119.5
C43 C44 H44A 119.6
Cs1 C44 H44A 103.4
C46 C45 C44 119.4(5)
C46 C45 Cs1 84.0(3)
C44 C45 Cs1 88.1(3)
C46 C45 H45A 120.3
C44 C45 H45A 120.3
Cs1 C45 H45A 97.9
C45 C46 C47 122.5(5)
C45 C46 Cs1 74.2(3)
C47 C46 Cs1 96.4(3)
C45 C46 H46A 118.7
C47 C46 H46A 118.7
Cs1 C46 H46A 99.6
C46 C47 C48 117.5(5)
C46 C47 C49 121.7(4)
C48 C47 C49 120.7(4)
O3 C48 C47 121.3(4)
O3 C48 C43 118.2(4)
C47 C48 C43 120.4(4)
C50 C49 C47 115.2(4)
C50 C49 H49A 108.5
C47 C49 H49A 108.5
C50 C49 H49B 108.5
C47 C49 H49B 108.5
H49A C49 H49B 107.5
C55 C50 C51 117.2(5)
C55 C50 C49 121.0(4)
C51 C50 C49 121.9(4)
C50 C51 C52 122.4(4)
C50 C51 O8 119.3(4)
C52 C51 O8 118.3(4)
C53 C52 C51 117.3(4)
C53 C52 C56 120.5(5)
C51 C52 C56 122.2(4)
C54 C53 C52 120.9(5)
C54 C53 H53 119.5
C52 C53 H53 119.5
C55 C54 C53 120.5(5)
C55 C54 H54 119.8
C53 C54 H54 119.8
C54 C55 C50 121.3(5)
C54 C55 H55 119.4
C50 C55 H55 119.4
C52 C56 C57 117.9(4)
C52 C56 H56A 107.8
C57 C56 H56A 107.8
C52 C56 H56B 107.8
C57 C56 H56B 107.8
H56A C56 H56B 107.2
C62 C57 C58 117.5(4)
C62 C57 C56 118.0(4)
C58 C57 C56 124.5(4)
C62 C57 Cs1 76.1(3)
C58 C57 Cs1 80.4(3)
C56 C57 Cs1 115.0(3)
O7 C58 C57 119.5(4)
O7 C58 C59 118.3(4)
C57 C58 C59 122.2(4)
O7 C58 Cs1 116.09(19)
C57 C58 Cs1 77.3(2)
C59 C58 Cs1 76.1(2)
C60 C59 C58 117.3(4)
C60 C59 C35 118.6(4)
C58 C59 C35 124.0(4)
C60 C59 Cs1 74.5(2)
C58 C59 Cs1 81.5(2)
C35 C59 Cs1 115.4(3)
C61 C60 C59 121.7(5)
C61 C60 Cs1 79.8(3)
C59 C60 Cs1 82.7(2)
C61 C60 H60A 119.2
C59 C60 H60A 119.2
Cs1 C60 H60A 108.2
C60 C61 C62 119.8(4)
C60 C61 Cs1 77.6(3)
C62 C61 Cs1 80.2(3)
C60 C61 H61A 120.1
C62 C61 H61A 120.1
Cs1 C61 H61A 112.5
C61 C62 C57 121.4(5)
C61 C62 Cs1 77.1(3)
C57 C62 Cs1 81.4(3)
C61 C62 H62A 119.3
C57 C62 H62A 119.3
Cs1 C62 H62A 112.4
O3 C63 C64 110.6(4)
O3 C63 H63A 109.5
C64 C63 H63A 109.5
O3 C63 H63B 109.5
C64 C63 H63B 109.5
H63A C63 H63B 108.1
O4 C64 C63 110.2(4)
O4 C64 H64A 109.6
C63 C64 H64A 109.6
O4 C64 H64B 109.6
C63 C64 H64B 109.6
H64A C64 H64B 108.1
O4 C65 C66 109.0(5)
O4 C65 H65A 109.9
C66 C65 H65A 109.9
O4 C65 H65B 109.9
C66 C65 H65B 109.9
H65A C65 H65B 108.3
O5 C66 C65 110.8(6)
O5 C66 H66A 109.5
C65 C66 H66A 109.5
O5 C66 H66B 109.5
C65 C66 H66B 109.5
H66A C66 H66B 108.1
O5 C67 C68 111.0(4)
O5 C67 H67A 109.4
C68 C67 H67A 109.4
O5 C67 H67B 109.4
C68 C67 H67B 109.4
H67A C67 H67B 108.0
O6 C68 C67 115.6(4)
O6 C68 H68A 108.4
C67 C68 H68A 108.4
O6 C68 H68B 108.4
C67 C68 H68B 108.4
H68A C68 H68B 107.4
O6 C69 C70 107.9(4)
O6 C69 H69A 110.1
C70 C69 H69A 110.1
O6 C69 H69B 110.1
C70 C69 H69B 110.1
H69A C69 H69B 108.4
O7 C70 C69 107.3(4)
O7 C70 H70A 110.2
C69 C70 H70A 110.2
O7 C70 H70B 110.2
C69 C70 H70B 110.2
H70A C70 H70B 108.5
O8 C71 C72 109.6(3)
O8 C71 H71A 109.7
C72 C71 H71A 109.7
O8 C71 H71B 109.7
C72 C71 H71B 109.7
H71A C71 H71B 108.2
O9 C72 C71 106.6(4)
O9 C72 Cs1 70.82(17)
C71 C72 Cs1 88.1(2)
O9 C72 H72A 110.4
C71 C72 H72A 110.4
Cs1 C72 H72A 159.4
O9 C72 H72B 110.4
C71 C72 H72B 110.4
Cs1 C72 H72B 54.3
H72A C72 H72B 108.6
C74 C73 O9 115.0(4)
C74 C73 C78 119.9(4)
O9 C73 C78 125.1(4)
C75 C74 C73 120.0(5)
C75 C74 H74 120.0
C73 C74 H74 120.0
C76 C75 C74 121.6(4)
C76 C75 H75 119.2
C74 C75 H75 119.2
C75 C76 C77 118.1(4)
C75 C76 C15 120.5(4)
C77 C76 C15 121.3(4)
C76 C77 C78 121.4(5)
C76 C77 H77 119.3
C78 C77 H77 119.3
C73 C78 C77 118.9(4)
C73 C78 H78 120.5
C77 C78 H78 120.5
N1A O2A Cs1 94.0(3)
N1A O3A Cs1 109.6(3)
O2A N1A O3A 120.0(5)
O2A N1A O1A 120.5(5)
O3A N1A O1A 119.5(4)
O2A N1A Cs1 67.3(3)
O3A N1A Cs1 52.7(3)
O1A N1A Cs1 172.1(3)

loop_
_geom_bond_atom_site_label_1
_geom_bond_atom_site_label_2
_geom_bond_distance
Cs1 O8 3.088(3)
Cs1 O2 3.124(3)
Cs1 O3A 3.192(4)
Cs1 O1B 3.290(7)
Cs1 O1C 3.421(9)
Cs1 C60 3.478(4)
Cs1 O2A 3.500(5)
Cs1 C61 3.503(5)
Cs1 C45 3.542(5)
Cs1 C62 3.542(5)
Cs1 C59 3.580(4)
Cs1 C57 3.608(5)
O1B C1B 1.446(19)
C1B C2B 1.505(11)
C1B H1B1 0.9900
C1B H1B2 0.9900
C2B H2B1 0.9800
C2B H2B2 0.9800
C2B H2B3 0.9800
O1C C1C 1.45(2)
C1C C2C 1.508(11)
C1C H1C1 0.9900
C1C H1C2 0.9900
C2C H2C1 0.9800
C2C H2C2 0.9800
C2C H2C3 0.9800
O1 C30 1.383(5)
O1 C33 1.415(4)
O2 C36 1.405(4)
O2 C34 1.439(4)
O3 C48 1.369(5)
O3 C63 1.441(4)
O4 C64 1.414(5)
O4 C65 1.428(5)
O5 C67 1.411(5)
O5 C66 1.415(6)
O6 C69 1.402(5)
O6 C68 1.418(5)
O7 C58 1.385(4)
O7 C70 1.412(5)
O8 C51 1.402(5)
O8 C71 1.446(4)
O9 C73 1.385(4)
O9 C72 1.420(4)
N1 C1 1.365(6)
N1 C4 1.370(6)
N1 H1N 0.8800
N2 C9 1.373(5)
N2 C6 1.391(5)
N2 H2N 0.8800
N3 C14 1.369(6)
N3 C11 1.382(6)
N3 H3N 0.8800
N4 C19 1.377(6)
N4 C16 1.381(6)
N4 H4N 0.8800
C1 C2 1.375(6)
C1 C20 1.512(7)
C2 C3 1.395(7)
C2 H2 0.9500
C3 C4 1.377(6)
C3 H3 0.9500
C4 C5 1.521(6)
C5 C6 1.505(6)
C5 C21 1.532(6)
C5 C27 1.542(6)
C6 C7 1.366(6)
C7 C8 1.411(7)
C7 H7 0.9500
C8 C9 1.359(6)
C8 H8 0.9500
C9 C10 1.522(6)
C10 C11 1.512(7)
C10 C22 1.533(7)
C10 C23 1.544(7)
C11 C12 1.373(6)
C12 C13 1.411(7)
C12 H12 0.9500
C13 C14 1.360(6)
C13 H13 0.9500
C14 C15 1.510(6)
C15 C16 1.518(7)
C15 C24 1.544(6)
C15 C76 1.549(4)
C16 C17 1.370(6)
C17 C18 1.407(7)
C17 H17A 0.9500
C18 C19 1.365(6)
C18 H18A 0.9500
C19 C20 1.517(7)
C20 C26 1.534(6)
C20 C25 1.554(6)
C21 H21A 0.9800
C21 H21B 0.9800
C21 H21C 0.9800
C22 H22A 0.9800
C22 H22B 0.9800
C22 H22C 0.9800
C23 H23A 0.9800
C23 H23B 0.9800
C23 H23C 0.9800
C24 H24A 0.9800
C24 H24B 0.9800
C24 H24C 0.9800
C25 H25A 0.9800
C25 H25B 0.9800
C25 H25C 0.9800
C26 H26A 0.9800
C26 H26B 0.9800
C26 H26C 0.9800
C27 C32 1.374(5)
C27 C28 1.400(6)
C28 C29 1.379(6)
C28 H28 0.9500
C29 C30 1.384(6)
C29 H29 0.9500
C30 C31 1.387(5)
C31 C32 1.389(6)
C31 H31 0.9500
C32 H32 0.9500
C33 C34 1.496(6)
C33 H33A 0.9900
C33 H33B 0.9900
C34 H34A 0.9900
C34 H34B 0.9900
C35 C37 1.510(6)
C35 C59 1.527(6)
C35 H35A 0.9900
C35 H35B 0.9900
C36 C37 1.389(6)
C36 C41 1.399(6)
C37 C38 1.399(6)
C38 C39 1.378(7)
C38 H38 0.9500
C39 C40 1.386(7)
C39 H39 0.9500
C40 C41 1.393(6)
C40 H40 0.9500
C41 C42 1.515(6)
C42 C43 1.516(6)
C42 H42A 0.9900
C42 H42B 0.9900
C43 C44 1.385(7)
C43 C48 1.411(7)
C44 C45 1.382(7)
C44 H44A 0.9500
C45 C46 1.367(8)
C45 H45A 0.9500
C46 C47 1.392(7)
C46 H46A 0.9500
C47 C48 1.404(6)
C47 C49 1.520(7)
C49 C50 1.514(7)
C49 H49A 0.9900
C49 H49B 0.9900
C50 C55 1.393(7)
C50 C51 1.396(6)
C51 C52 1.396(7)
C52 C53 1.390(7)
C52 C56 1.510(6)
C53 C54 1.376(8)
C53 H53 0.9500
C54 C55 1.366(8)
C54 H54 0.9500
C55 H55 0.9500
C56 C57 1.515(7)
C56 H56A 0.9900
C56 H56B 0.9900
C57 C62 1.394(6)
C57 C58 1.399(6)
C58 C59 1.406(6)
C59 C60 1.398(6)
C60 C61 1.368(7)
C60 H60A 0.9500
C61 C62 1.387(7)
C61 H61A 0.9500
C62 H62A 0.9500
C63 C64 1.491(7)
C63 H63A 0.9900
C63 H63B 0.9900
C64 H64A 0.9900
C64 H64B 0.9900
C65 C66 1.484(9)
C65 H65A 0.9900
C65 H65B 0.9900
C66 H66A 0.9900
C66 H66B 0.9900
C67 C68 1.470(7)
C67 H67A 0.9900
C67 H67B 0.9900
C68 H68A 0.9900
C68 H68B 0.9900
C69 C70 1.522(7)
C69 H69A 0.9900
C69 H69B 0.9900
C70 H70A 0.9900
C70 H70B 0.9900
C71 C72 1.491(6)
C71 H71A 0.9900
C71 H71B 0.9900
C72 H72A 0.9900
C72 H72B 0.9900
C73 C74 1.380(6)
C73 C78 1.388(7)
C74 C75 1.377(6)
C74 H74 0.9500
C75 C76 1.375(6)
C75 H75 0.9500
C76 C77 1.387(6)
C77 C78 1.395(7)
C77 H77 0.9500
C78 H78 0.9500
O1A N1A 1.247(5)
O2A N1A 1.216(5)
O3A N1A 1.226(6)

loop_
_geom_torsion_atom_site_label_1
_geom_torsion_atom_site_label_2
_geom_torsion_atom_site_label_3
_geom_torsion_atom_site_label_4
_geom_torsion
O8 Cs1 O1B C1B 132.1(19)
O2 Cs1 O1B C1B 12.0(19)
O3A Cs1 O1B C1B -106.2(19)
O1C Cs1 O1B C1B -25.0(18)
C60 Cs1 O1B C1B -111.6(19)
O2A Cs1 O1B C1B -94.5(19)
C61 Cs1 O1B C1B -134.0(18)
C45 Cs1 O1B C1B 51.9(19)
C62 Cs1 O1B C1B -162.4(18)
C57 Cs1 O1B C1B 170.8(18)
Cs1 O1B C1B C2B 32(3)
O8 Cs1 O1C C1C -8.8(18)
O2 Cs1 O1C C1C -132.0(18)
O3A Cs1 O1C C1C 112.0(18)
O1B Cs1 O1C C1C 20.6(17)
C60 Cs1 O1C C1C 158.5(17)
O2A Cs1 O1C C1C 89.9(18)
C61 Cs1 O1C C1C 129.4(17)
C45 Cs1 O1C C1C -59.0(17)
C62 Cs1 O1C C1C 104.9(18)
C59 Cs1 O1C C1C -174.2(17)
C57 Cs1 O1C C1C 104.6(18)
Cs1 O1C C1C C2C -27(3)
O8 Cs1 O1 C30 148.5(3)
O2 Cs1 O1 C30 -169.8(3)
O3A Cs1 O1 C30 27.1(2)
O1B Cs1 O1 C30 -44.7(3)
O1C Cs1 O1 C30 -57.1(3)
C60 Cs1 O1 C30 100.6(3)
O2A Cs1 O1 C30 -9.0(3)
C61 Cs1 O1 C30 83.9(3)
C45 Cs1 O1 C30 -110.2(3)
C62 Cs1 O1 C30 89.9(3)
C59 Cs1 O1 C30 124.8(3)
C57 Cs1 O1 C30 111.8(3)
O8 Cs1 O1 C33 -93.5(2)
O2 Cs1 O1 C33 -51.92(19)
O3A Cs1 O1 C33 145.0(2)
O1B Cs1 O1 C33 73.26(19)
O1C Cs1 O1 C33 60.85(19)
C60 Cs1 O1 C33 -141.4(2)
O2A Cs1 O1 C33 108.9(2)
C61 Cs1 O1 C33 -158.2(2)
C45 Cs1 O1 C33 7.8(2)
C62 Cs1 O1 C33 -152.1(2)
C59 Cs1 O1 C33 -117.3(2)
C57 Cs1 O1 C33 -130.2(2)
O8 Cs1 O2 C36 19.8(2)
O3A Cs1 O2 C36 -126.8(2)
O1B Cs1 O2 C36 130.3(2)
O1C Cs1 O2 C36 153.9(2)
C60 Cs1 O2 C36 -77.6(2)
O2A Cs1 O2 C36 -168.2(2)
C61 Cs1 O2 C36 -75.0(2)
C45 Cs1 O2 C36 94.7(2)
C62 Cs1 O2 C36 -54.4(2)
C59 Cs1 O2 C36 -57.3(2)
C57 Cs1 O2 C36 -35.2(2)
O8 Cs1 O2 C34 -167.2(2)
O3A Cs1 O2 C34 46.2(2)
O1B Cs1 O2 C34 -56.7(2)
O1C Cs1 O2 C34 -33.1(2)
C60 Cs1 O2 C34 95.4(2)
O2A Cs1 O2 C34 4.8(2)
C61 Cs1 O2 C34 98.0(2)
C45 Cs1 O2 C34 -92.3(2)
C62 Cs1 O2 C34 118.6(2)
C59 Cs1 O2 C34 115.8(2)
C57 Cs1 O2 C34 137.8(2)
O2 Cs1 O8 C51 -18.1(2)
O3A Cs1 O8 C51 126.6(3)
O1B Cs1 O8 C51 -152.7(2)
O1C Cs1 O8 C51 -133.7(2)
C60 Cs1 O8 C51 56.7(3)
O2A Cs1 O8 C51 169.3(3)
C61 Cs1 O8 C51 76.9(3)
C45 Cs1 O8 C51 -90.6(3)
C62 Cs1 O8 C51 78.6(3)
C59 Cs1 O8 C51 37.0(2)
C57 Cs1 O8 C51 58.2(3)
O2 Cs1 O8 C71 166.5(2)
O3A Cs1 O8 C71 -48.7(3)
O1B Cs1 O8 C71 32.0(2)
O1C Cs1 O8 C71 51.0(3)
C60 Cs1 O8 C71 -118.7(3)
O2A Cs1 O8 C71 -6.0(3)
C61 Cs1 O8 C71 -98.5(3)
C45 Cs1 O8 C71 94.1(3)
C62 Cs1 O8 C71 -96.7(3)
C59 Cs1 O8 C71 -138.4(2)
C57 Cs1 O8 C71 -117.1(3)
O8 Cs1 O9 C73 170.9(2)
O2 Cs1 O9 C73 -148.5(2)
O3A Cs1 O9 C73 -26.3(2)
O1B Cs1 O9 C73 61.3(2)
O1C Cs1 O9 C73 45.9(2)
C60 Cs1 O9 C73 -88.2(2)
O2A Cs1 O9 C73 11.7(2)
C61 Cs1 O9 C73 -82.7(2)
C45 Cs1 O9 C73 110.6(2)
C62 Cs1 O9 C73 -100.0(2)
C59 Cs1 O9 C73 -110.4(2)
C57 Cs1 O9 C73 -123.7(2)
O8 Cs1 O9 C72 52.4(2)
O2 Cs1 O9 C72 93.0(2)
O3A Cs1 O9 C72 -144.8(2)
O1B Cs1 O9 C72 -57.2(2)
O1C Cs1 O9 C72 -72.6(2)
C60 Cs1 O9 C72 153.3(2)
O2A Cs1 O9 C72 -106.8(2)
C61 Cs1 O9 C72 158.8(2)
C45 Cs1 O9 C72 -7.9(2)
C62 Cs1 O9 C72 141.5(2)
C59 Cs1 O9 C72 131.1(2)
C57 Cs1 O9 C72 117.8(2)
C4 N1 C1 C2 -1.6(5)
C4 N1 C1 C20 175.0(4)
N1 C1 C2 C3 1.6(5)
C20 C1 C2 C3 -174.4(4)
C1 C2 C3 C4 -1.1(5)
C1 N1 C4 C3 0.9(5)
C1 N1 C4 C5 -177.1(4)
C2 C3 C4 N1 0.1(5)
C2 C3 C4 C5 177.8(4)
N1 C4 C5 C6 -83.1(5)
C3 C4 C5 C6 99.5(5)
N1 C4 C5 C21 159.4(4)
C3 C4 C5 C21 -17.9(6)
N1 C4 C5 C27 41.5(5)
C3 C4 C5 C27 -135.9(5)
C9 N2 C6 C7 -0.8(5)
C9 N2 C6 C5 -178.4(4)
C4 C5 C6 C7 -106.7(5)
C21 C5 C6 C7 11.2(7)
C27 C5 C6 C7 129.8(5)
C4 C5 C6 N2 70.2(5)
C21 C5 C6 N2 -171.9(4)
C27 C5 C6 N2 -53.2(5)
N2 C6 C7 C8 0.4(5)
C5 C6 C7 C8 177.7(4)
C6 C7 C8 C9 0.2(6)
C7 C8 C9 N2 -0.7(5)
C7 C8 C9 C10 174.7(5)
C6 N2 C9 C8 0.9(5)
C6 N2 C9 C10 -174.9(4)
C8 C9 C10 C11 122.3(5)
N2 C9 C10 C11 -63.0(6)
C8 C9 C10 C22 1.7(7)
N2 C9 C10 C22 176.4(4)
C8 C9 C10 C23 -115.3(6)
N2 C9 C10 C23 59.5(6)
C14 N3 C11 C12 0.1(5)
C14 N3 C11 C10 177.2(4)
C9 C10 C11 C12 -111.3(5)
C22 C10 C11 C12 9.3(7)
C23 C10 C11 C12 127.8(5)
C9 C10 C11 N3 72.4(6)
C22 C10 C11 N3 -167.0(4)
C23 C10 C11 N3 -48.6(6)
N3 C11 C12 C13 0.4(5)
C10 C11 C12 C13 -176.5(5)
C11 C12 C13 C14 -0.7(6)
C12 C13 C14 N3 0.7(5)
C12 C13 C14 C15 -177.5(4)
C11 N3 C14 C13 -0.5(5)
C11 N3 C14 C15 177.8(4)
C13 C14 C15 C16 97.2(5)
N3 C14 C15 C16 -80.8(5)
C13 C14 C15 C24 -21.2(6)
N3 C14 C15 C24 160.9(4)
C13 C14 C15 C76 -140.9(4)
N3 C14 C15 C76 41.1(5)
C19 N4 C16 C17 -1.2(5)
C19 N4 C16 C15 171.3(4)
C14 C15 C16 C17 -123.3(5)
C24 C15 C16 C17 -4.6(7)
C76 C15 C16 C17 112.6(5)
C14 C15 C16 N4 66.3(5)
C24 C15 C16 N4 -175.0(4)
C76 C15 C16 N4 -57.7(5)
N4 C16 C17 C18 0.4(5)
C15 C16 C17 C18 -171.0(5)
C16 C17 C18 C19 0.6(6)
C17 C18 C19 N4 -1.4(5)
C17 C18 C19 C20 173.6(5)
C16 N4 C19 C18 1.6(5)
C16 N4 C19 C20 -174.0(4)
N1 C1 C20 C19 76.4(5)
C2 C1 C20 C19 -108.2(5)
N1 C1 C20 C26 -162.8(4)
C2 C1 C20 C26 12.7(7)
N1 C1 C20 C25 -45.0(5)
C2 C1 C20 C25 130.5(5)
C18 C19 C20 C1 127.9(5)
N4 C19 C20 C1 -57.7(5)
C18 C19 C20 C26 7.1(7)
N4 C19 C20 C26 -178.5(4)
C18 C19 C20 C25 -110.5(6)
N4 C19 C20 C25 63.9(5)
C6 C5 C27 C32 -26.1(5)
C4 C5 C27 C32 -149.0(3)
C21 C5 C27 C32 92.6(4)
C6 C5 C27 C28 157.2(4)
C4 C5 C27 C28 34.3(5)
C21 C5 C27 C28 -84.1(5)
C32 C27 C28 C29 2.5(6)
C5 C27 C28 C29 179.4(4)
C27 C28 C29 C30 0.3(7)
C33 O1 C30 C29 160.3(3)
Cs1 O1 C30 C29 -104.6(4)
C33 O1 C30 C31 -20.9(5)
Cs1 O1 C30 C31 74.3(4)
C28 C29 C30 O1 176.0(4)
C28 C29 C30 C31 -2.9(6)
O1 C30 C31 C32 -176.1(3)
C29 C30 C31 C32 2.7(5)
C28 C27 C32 C31 -2.8(5)
C5 C27 C32 C31 -179.6(3)
C30 C31 C32 C27 0.2(7)
C30 O1 C33 C34 -168.8(3)
Cs1 O1 C33 C34 83.0(3)
C30 O1 C33 Cs1 108.1(3)
O8 Cs1 C33 O1 130.39(17)
O2 Cs1 C33 O1 108.1(2)
O3A Cs1 C33 O1 -32.37(19)
O1B Cs1 C33 O1 -113.52(19)
O1C Cs1 C33 O1 -110.9(2)
C60 Cs1 C33 O1 33.61(18)
O2A Cs1 C33 O1 -68.90(19)
C61 Cs1 C33 O1 21.4(2)
C45 Cs1 C33 O1 -172.4(2)
C62 Cs1 C33 O1 31.4(2)
C59 Cs1 C33 O1 56.89(18)
C57 Cs1 C33 O1 56.9(2)
O8 Cs1 C33 C34 21.4(3)
O2 Cs1 C33 C34 -0.9(2)
O3A Cs1 C33 C34 -141.3(3)
O1B Cs1 C33 C34 137.5(2)
O1C Cs1 C33 C34 140.2(3)
C60 Cs1 C33 C34 -75.4(3)
O2A Cs1 C33 C34 -177.9(3)
C61 Cs1 C33 C34 -87.6(3)
C45 Cs1 C33 C34 78.6(3)
C62 Cs1 C33 C34 -77.5(3)
C59 Cs1 C33 C34 -52.1(3)
C57 Cs1 C33 C34 -52.1(3)
C36 O2 C34 C33 172.2(3)
Cs1 O2 C34 C33 -1.8(4)
O1 C33 C34 O2 -69.6(4)
Cs1 C33 C34 O2 1.3(3)
C34 O2 C36 C37 -94.5(4)
Cs1 O2 C36 C37 79.1(4)
C34 O2 C36 C41 85.8(4)
Cs1 O2 C36 C41 -100.6(4)
C41 C36 C37 C38 -5.8(6)
O2 C36 C37 C38 174.4(3)
C41 C36 C37 C35 175.3(4)
O2 C36 C37 C35 -4.4(6)
C59 C35 C37 C36 -68.2(6)
C59 C35 C37 C38 112.9(5)
C36 C37 C38 C39 3.5(7)
C35 C37 C38 C39 -177.6(4)
C37 C38 C39 C40 0.5(7)
C38 C39 C40 C41 -2.4(7)
C39 C40 C41 C36 0.2(6)
C39 C40 C41 C42 179.9(4)
C37 C36 C41 C40 4.1(6)
O2 C36 C41 C40 -176.2(3)
C37 C36 C41 C42 -175.6(4)
O2 C36 C41 C42 4.1(6)
C40 C41 C42 C43 -122.2(4)
C36 C41 C42 C43 57.5(6)
C41 C42 C43 C44 -118.3(5)
C41 C42 C43 C48 62.1(5)
C48 C43 C44 C45 -1.0(7)
C42 C43 C44 C45 179.4(4)
C48 C43 C44 Cs1 -71.8(4)
C42 C43 C44 Cs1 108.6(4)
O8 Cs1 C44 C45 -61.6(3)
O2 Cs1 C44 C45 -178.2(4)
O3A Cs1 C44 C45 92.2(4)
O1B Cs1 C44 C45 28.0(3)
O1C Cs1 C44 C45 68.9(3)
C60 Cs1 C44 C45 -169.9(3)
O2A Cs1 C44 C45 62.5(3)
C61 Cs1 C44 C45 -159.8(3)
C62 Cs1 C44 C45 -117.8(3)
C59 Cs1 C44 C45 -154.1(3)
C57 Cs1 C44 C45 -112.6(3)
O8 Cs1 C44 C43 59.0(3)
O2 Cs1 C44 C43 -57.5(3)
O3A Cs1 C44 C43 -147.1(3)
O1B Cs1 C44 C43 148.6(3)
O1C Cs1 C44 C43 -170.4(3)
C60 Cs1 C44 C43 -49.3(4)
O2A Cs1 C44 C43 -176.9(3)
C61 Cs1 C44 C43 -39.1(4)
C45 Cs1 C44 C43 120.7(5)
C62 Cs1 C44 C43 2.9(4)
C59 Cs1 C44 C43 -33.4(3)
C57 Cs1 C44 C43 8.1(4)
C43 C44 C45 C46 -3.4(7)
Cs1 C44 C45 C46 82.0(4)
C43 C44 C45 Cs1 -85.4(4)
O8 Cs1 C45 C46 -2.7(3)
O2 Cs1 C45 C46 -118.2(3)
O3A Cs1 C45 C46 125.8(3)
O1B Cs1 C45 C46 91.7(3)
O1C Cs1 C45 C46 139.3(3)
C60 Cs1 C45 C46 -104.6(4)
O2A Cs1 C45 C46 116.4(3)
C61 Cs1 C45 C46 -69.1(7)
C62 Cs1 C45 C46 -23.1(4)
C59 Cs1 C45 C46 -88.3(3)
C57 Cs1 C45 C46 -36.8(4)
O8 Cs1 C45 C44 117.1(3)
O2 Cs1 C45 C44 1.6(3)
O3A Cs1 C45 C44 -114.4(3)
O1B Cs1 C45 C44 -148.5(3)
O1C Cs1 C45 C44 -101.0(3)
C60 Cs1 C45 C44 15.2(5)
O2A Cs1 C45 C44 -123.8(3)
C61 Cs1 C45 C44 50.7(7)
C62 Cs1 C45 C44 96.7(4)
C59 Cs1 C45 C44 31.5(4)
C57 Cs1 C45 C44 83.0(4)
C44 C45 C46 C47 3.2(7)
Cs1 C45 C46 C47 87.5(4)
C44 C45 C46 Cs1 -84.4(4)
O8 Cs1 C46 C45 177.0(3)
O2 Cs1 C46 C45 59.4(3)
O3A Cs1 C46 C45 -81.5(4)
O1B Cs1 C46 C45 -77.5(3)
O1C Cs1 C46 C45 -35.8(3)
C60 Cs1 C46 C45 109.9(4)
O2A Cs1 C46 C45 -70.0(3)
C61 Cs1 C46 C45 153.3(3)
C62 Cs1 C46 C45 165.3(3)
C59 Cs1 C46 C45 107.3(3)
C57 Cs1 C46 C45 150.2(3)
O8 Cs1 C46 C47 54.9(3)
O2 Cs1 C46 C47 -62.7(3)
O3A Cs1 C46 C47 156.4(3)
O1B Cs1 C46 C47 160.5(4)
O1C Cs1 C46 C47 -157.8(3)
C60 Cs1 C46 C47 -12.1(5)
O2A Cs1 C46 C47 167.9(3)
C61 Cs1 C46 C47 31.3(5)
C45 Cs1 C46 C47 -122.0(5)
C62 Cs1 C46 C47 43.2(4)
C59 Cs1 C46 C47 -14.8(4)
C57 Cs1 C46 C47 28.1(4)
C45 C46 C47 C48 1.4(7)
Cs1 C46 C47 C48 76.8(4)
C45 C46 C47 C49 180.0(4)
Cs1 C46 C47 C49 -104.7(4)
C63 O3 C48 C47 -79.8(4)
C63 O3 C48 C43 101.2(4)
C46 C47 C48 O3 175.1(3)
C49 C47 C48 O3 -3.4(6)
C46 C47 C48 C43 -5.9(6)
C49 C47 C48 C43 175.5(4)
C44 C43 C48 O3 -175.2(3)
C42 C43 C48 O3 4.3(6)
C44 C43 C48 C47 5.7(6)
C42 C43 C48 C47 -174.7(4)
C46 C47 C49 C50 121.1(5)
C48 C47 C49 C50 -60.4(6)
C47 C49 C50 C55 118.0(5)
C47 C49 C50 C51 -61.8(6)
C55 C50 C51 C52 -4.9(7)
C49 C50 C51 C52 174.9(4)
C55 C50 C51 O8 174.8(4)
C49 C50 C51 O8 -5.4(6)
C71 O8 C51 C50 -85.5(4)
Cs1 O8 C51 C50 98.7(4)
C71 O8 C51 C52 94.2(4)
Cs1 O8 C51 C52 -81.6(4)
C50 C51 C52 C53 7.3(7)
O8 C51 C52 C53 -172.4(4)
C50 C51 C52 C56 -173.9(4)
O8 C51 C52 C56 6.4(6)
C51 C52 C53 C54 -4.5(8)
C56 C52 C53 C54 176.7(5)
C52 C53 C54 C55 -0.5(9)
C53 C54 C55 C50 3.1(9)
C51 C50 C55 C54 -0.4(7)
C49 C50 C55 C54 179.8(5)
C53 C52 C56 C57 -114.4(6)
C51 C52 C56 C57 66.8(6)
C52 C56 C57 C62 -144.3(5)
C52 C56 C57 C58 38.3(7)
C52 C56 C57 Cs1 -57.3(5)
O8 Cs1 C57 C62 120.7(3)
O2 Cs1 C57 C62 -123.2(3)
O3A Cs1 C57 C62 -6.8(3)
O1B Cs1 C57 C62 72.8(3)
O1C Cs1 C57 C62 0.4(6)
C60 Cs1 C57 C62 -61.5(3)
O2A Cs1 C57 C62 13.1(3)
C61 Cs1 C57 C62 -29.5(3)
C45 Cs1 C57 C62 161.8(3)
C59 Cs1 C57 C62 -93.7(3)
O8 Cs1 C57 C58 -117.8(3)
O2 Cs1 C57 C58 -1.6(2)
O3A Cs1 C57 C58 114.7(3)
O1B Cs1 C57 C58 -165.6(2)
O1C Cs1 C57 C58 122.0(6)
C60 Cs1 C57 C58 60.1(3)
O2A Cs1 C57 C58 134.7(2)
C61 Cs1 C57 C58 92.0(3)
C45 Cs1 C57 C58 -76.6(3)
C62 Cs1 C57 C58 121.6(4)
C59 Cs1 C57 C58 27.8(2)
O8 Cs1 C57 C56 5.9(3)
O2 Cs1 C57 C56 122.1(3)
O3A Cs1 C57 C56 -121.5(3)
O1B Cs1 C57 C56 -41.9(3)
O1C Cs1 C57 C56 -114.3(6)
C60 Cs1 C57 C56 -176.2(4)
O2A Cs1 C57 C56 -101.6(3)
C61 Cs1 C57 C56 -144.2(4)
C45 Cs1 C57 C56 47.1(3)
C62 Cs1 C57 C56 -114.7(4)
C59 Cs1 C57 C56 151.5(4)
C70 O7 C58 C57 85.0(4)
C70 O7 C58 C59 -97.5(4)
C70 O7 C58 Cs1 174.8(3)
C62 C57 C58 O7 -178.2(4)
C56 C57 C58 O7 -0.8(6)
Cs1 C57 C58 O7 113.0(3)
C62 C57 C58 C59 4.4(6)
C56 C57 C58 C59 -178.2(4)
Cs1 C57 C58 C59 -64.4(4)
C62 C57 C58 Cs1 68.8(4)
C56 C57 C58 Cs1 -113.8(4)
O8 Cs1 C58 O7 -64.2(2)
O2 Cs1 C58 O7 61.4(2)
O3A Cs1 C58 O7 175.9(3)
O1B Cs1 C58 O7 -90.6(3)
O1C Cs1 C58 O7 93.1(4)
C60 Cs1 C58 O7 146.5(4)
O2A Cs1 C58 O7 -176.7(2)
C61 Cs1 C58 O7 179.1(3)
C45 Cs1 C58 O7 1.3(3)
C62 Cs1 C58 O7 -148.2(4)
C59 Cs1 C58 O7 115.0(4)
C57 Cs1 C58 O7 -116.9(4)
O8 Cs1 C58 C57 52.7(2)
O2 Cs1 C58 C57 178.2(3)
O3A Cs1 C58 C57 -67.2(3)
O1B Cs1 C58 C57 26.2(3)
O1C Cs1 C58 C57 -150.1(4)
C60 Cs1 C58 C57 -96.7(3)
O2A Cs1 C58 C57 -59.8(3)
C61 Cs1 C58 C57 -64.0(3)
C45 Cs1 C58 C57 118.2(3)
C62 Cs1 C58 C57 -31.3(2)
C59 Cs1 C58 C57 -128.2(4)
O8 Cs1 C58 C59 -179.1(3)
O2 Cs1 C58 C59 -53.6(2)
O3A Cs1 C58 C59 61.0(3)
O1B Cs1 C58 C59 154.4(3)
O1C Cs1 C58 C59 -21.9(4)
C60 Cs1 C58 C59 31.5(2)
O2A Cs1 C58 C59 68.3(3)
C61 Cs1 C58 C59 64.1(3)
C45 Cs1 C58 C59 -113.6(3)
C62 Cs1 C58 C59 96.8(3)
C57 Cs1 C58 C59 128.2(4)
O7 C58 C59 C60 -180.0(3)
C57 C58 C59 C60 -2.5(6)
Cs1 C58 C59 C60 -67.5(3)
O7 C58 C59 C35 2.5(6)
C57 C58 C59 C35 180.0(4)
Cs1 C58 C59 C35 114.9(4)
O7 C58 C59 Cs1 -112.4(3)
C57 C58 C59 Cs1 65.0(4)
C37 C35 C59 C60 144.6(4)
C37 C35 C59 C58 -38.0(6)
C37 C35 C59 Cs1 59.0(5)
O8 Cs1 C59 C60 122.3(3)
O2 Cs1 C59 C60 -121.9(3)
O3A Cs1 C59 C60 1.0(3)
O1C Cs1 C59 C60 -69.1(3)
O2A Cs1 C59 C60 -6.8(3)
C61 Cs1 C59 C60 29.8(3)
C45 Cs1 C59 C60 -157.2(3)
C62 Cs1 C59 C60 62.0(3)
C57 Cs1 C59 C60 93.9(3)
O8 Cs1 C59 C58 0.8(2)
O2 Cs1 C59 C58 116.6(3)
O3A Cs1 C59 C58 -120.5(3)
O1C Cs1 C59 C58 169.3(2)
C60 Cs1 C59 C58 -121.5(4)
O2A Cs1 C59 C58 -128.3(2)
C61 Cs1 C59 C58 -91.8(3)
C45 Cs1 C59 C58 81.3(3)
C62 Cs1 C59 C58 -59.5(3)
C57 Cs1 C59 C58 -27.6(2)
O8 Cs1 C59 C35 -122.9(3)
O2 Cs1 C59 C35 -7.1(3)
O3A Cs1 C59 C35 115.8(3)
O1C Cs1 C59 C35 45.6(3)
C60 Cs1 C59 C35 114.8(4)
O2A Cs1 C59 C35 108.0(3)
C61 Cs1 C59 C35 144.5(4)
C45 Cs1 C59 C35 -42.5(3)
C62 Cs1 C59 C35 176.8(4)
C57 Cs1 C59 C35 -151.3(4)
C58 C59 C60 C61 -1.6(6)
C35 C59 C60 C61 176.0(4)
Cs1 C59 C60 C61 -73.2(4)
C58 C59 C60 Cs1 71.5(3)
C35 C59 C60 Cs1 -110.8(4)
O8 Cs1 C60 C61 63.8(3)
O2 Cs1 C60 C61 173.2(3)
O3A Cs1 C60 C61 -54.8(3)
O1B Cs1 C60 C61 -48.9(4)
O1C Cs1 C60 C61 -105.9(3)
O2A Cs1 C60 C61 -61.6(3)
C45 Cs1 C60 C61 159.1(3)
C62 Cs1 C60 C61 30.2(3)
C59 Cs1 C60 C61 124.1(5)
C57 Cs1 C60 C61 61.9(3)
O8 Cs1 C60 C59 -60.4(3)
O2 Cs1 C60 C59 49.1(3)
O3A Cs1 C60 C59 -178.9(3)
O1B Cs1 C60 C59 -173.0(2)
O1C Cs1 C60 C59 130.0(3)
O2A Cs1 C60 C59 174.3(3)
C61 Cs1 C60 C59 -124.1(5)
C45 Cs1 C60 C59 35.0(4)
C62 Cs1 C60 C59 -93.9(3)
C57 Cs1 C60 C59 -62.2(3)
C59 C60 C61 C62 3.8(7)
Cs1 C60 C61 C62 -71.0(4)
C59 C60 C61 Cs1 74.8(4)
O8 Cs1 C61 C60 -119.3(3)
O2 Cs1 C61 C60 -6.4(3)
O3A Cs1 C61 C60 113.8(3)
O1B Cs1 C61 C60 148.3(3)
O1C Cs1 C61 C60 92.7(3)
O2A Cs1 C61 C60 120.6(3)
C45 Cs1 C61 C60 -54.1(7)
C62 Cs1 C61 C60 -123.6(5)
C59 Cs1 C61 C60 -30.0(3)
C57 Cs1 C61 C60 -94.4(3)
O8 Cs1 C61 C62 4.4(3)
O2 Cs1 C61 C62 117.2(3)
O3A Cs1 C61 C62 -122.6(3)
O1B Cs1 C61 C62 -88.1(3)
O1C Cs1 C61 C62 -143.7(2)
C60 Cs1 C61 C62 123.6(5)
O2A Cs1 C61 C62 -115.8(3)
C45 Cs1 C61 C62 69.5(7)
C59 Cs1 C61 C62 93.6(3)
C57 Cs1 C61 C62 29.2(3)
C60 C61 C62 C57 -1.8(7)
Cs1 C61 C62 C57 -71.4(4)
C60 C61 C62 Cs1 69.6(4)
C58 C57 C62 C61 -2.2(7)
C56 C57 C62 C61 -179.8(4)
Cs1 C57 C62 C61 69.1(4)
C58 C57 C62 Cs1 -71.3(4)
C56 C57 C62 Cs1 111.2(4)
O8 Cs1 C62 C61 -175.4(3)
O2 Cs1 C62 C61 -65.9(3)
O3A Cs1 C62 C61 47.5(3)
O1B Cs1 C62 C61 109.8(3)
O1C Cs1 C62 C61 55.0(4)
C60 Cs1 C62 C61 -30.1(3)
O2A Cs1 C62 C61 66.1(3)
C45 Cs1 C62 C61 -153.9(3)
C59 Cs1 C62 C61 -62.5(3)
C57 Cs1 C62 C61 -125.1(4)
O8 Cs1 C62 C57 -50.3(3)
O2 Cs1 C62 C57 59.3(3)
O3A Cs1 C62 C57 172.7(3)
O1B Cs1 C62 C57 -125.1(3)
O1C Cs1 C62 C57 -179.9(2)
C60 Cs1 C62 C57 95.1(3)
O2A Cs1 C62 C57 -168.7(3)
C61 Cs1 C62 C57 125.1(4)
C45 Cs1 C62 C57 -28.8(4)
C59 Cs1 C62 C57 62.7(3)
C48 O3 C63 C64 -156.9(4)
C65 O4 C64 C63 173.7(4)
O3 C63 C64 O4 -64.5(5)
C64 O4 C65 C66 -176.6(5)
C67 O5 C66 C65 -179.0(5)
O4 C65 C66 O5 73.1(8)
C66 O5 C67 C68 -172.2(5)
C69 O6 C68 C67 73.4(5)
O5 C67 C68 O6 -74.9(5)
C68 O6 C69 C70 156.2(4)
C58 O7 C70 C69 178.7(4)
O6 C69 C70 O7 158.8(4)
C51 O8 C71 C72 -173.5(3)
Cs1 O8 C71 C72 2.4(5)
C73 O9 C72 C71 169.6(3)
Cs1 O9 C72 C71 -81.9(3)
C73 O9 C72 Cs1 -108.5(3)
O8 C71 C72 O9 67.8(4)
O8 C71 C72 Cs1 -1.6(3)
O8 Cs1 C72 O9 -107.2(2)
O2 Cs1 C72 O9 -129.80(18)
O3A Cs1 C72 O9 33.8(2)
O1B Cs1 C72 O9 113.1(2)
O1C Cs1 C72 O9 112.4(2)
C60 Cs1 C72 O9 -30.2(2)
O2A Cs1 C72 O9 68.70(19)
C61 Cs1 C72 O9 -20.8(2)
C45 Cs1 C72 O9 172.5(2)
C62 Cs1 C72 O9 -33.65(19)
C59 Cs1 C72 O9 -56.1(2)
C57 Cs1 C72 O9 -56.55(19)
O8 Cs1 C72 C71 1.1(2)
O2 Cs1 C72 C71 -21.5(4)
O3A Cs1 C72 C71 142.2(3)
O1B Cs1 C72 C71 -138.6(3)
O1C Cs1 C72 C71 -139.2(3)
C60 Cs1 C72 C71 78.2(3)
O2A Cs1 C72 C71 177.0(3)
C61 Cs1 C72 C71 87.5(3)
C45 Cs1 C72 C71 -79.2(3)
C62 Cs1 C72 C71 74.7(3)
C59 Cs1 C72 C71 52.3(3)
C57 Cs1 C72 C71 51.8(3)
C72 O9 C73 C74 -169.7(4)
Cs1 O9 C73 C74 93.7(4)
C72 O9 C73 C78 10.4(5)
Cs1 O9 C73 C78 -86.1(4)
O9 C73 C74 C75 -177.8(4)
C78 C73 C74 C75 2.0(7)
C73 C74 C75 C76 -0.8(7)
C74 C75 C76 C77 -0.6(7)
C74 C75 C76 C15 -178.1(4)
C14 C15 C76 C75 -144.5(3)
C16 C15 C76 C75 -21.2(4)
C24 C15 C76 C75 95.7(4)
C14 C15 C76 C77 38.1(4)
C16 C15 C76 C77 161.4(3)
C24 C15 C76 C77 -81.7(4)
C75 C76 C77 C78 0.9(7)
C15 C76 C77 C78 178.4(4)
C74 C73 C78 C77 -1.7(7)
O9 C73 C78 C77 178.1(4)
C76 C77 C78 C73 0.2(7)
O8 Cs1 O2A N1A -103.0(3)
O2 Cs1 O2A N1A 85.5(3)
O3A Cs1 O2A N1A 0.1(3)
O1B Cs1 O2A N1A -160.2(3)
O1C Cs1 O2A N1A 141.9(3)
C60 Cs1 O2A N1A 10.6(3)
C61 Cs1 O2A N1A -9.1(3)
C45 Cs1 O2A N1A 169.6(3)
C62 Cs1 O2A N1A -29.8(3)
C59 Cs1 O2A N1A 13.3(3)
C57 Cs1 O2A N1A -34.8(3)
O8 Cs1 O3A N1A 99.3(3)
O2 Cs1 O3A N1A -117.3(3)
O1B Cs1 O3A N1A 14.3(3)
O1C Cs1 O3A N1A -27.8(3)
C60 Cs1 O3A N1A -168.9(4)
O2A Cs1 O3A N1A -0.1(3)
C61 Cs1 O3A N1A 168.5(4)
C45 Cs1 O3A N1A -15.8(4)
C62 Cs1 O3A N1A 148.0(4)
C59 Cs1 O3A N1A -169.3(3)
C57 Cs1 O3A N1A 150.8(3)
Cs1 O2A N1A O3A -0.2(5)
Cs1 O2A N1A O1A -179.9(3)
Cs1 O3A N1A O2A 0.3(5)
Cs1 O3A N1A O1A 179.9(3)
O8 Cs1 N1A O2A 88.4(3)
O2 Cs1 N1A O2A -107.5(3)
O3A Cs1 N1A O2A -179.7(5)
O1B Cs1 N1A O2A 15.9(3)
O1C Cs1 N1A O2A -30.6(3)
C60 Cs1 N1A O2A -169.5(3)
C61 Cs1 N1A O2A 170.4(3)
C45 Cs1 N1A O2A -11.9(3)
C62 Cs1 N1A O2A 150.5(3)
C59 Cs1 N1A O2A -168.6(3)
C57 Cs1 N1A O2A 149.7(3)
O8 Cs1 N1A O3A -91.9(3)
O2 Cs1 N1A O3A 72.2(4)
O1B Cs1 N1A O3A -164.3(4)
O1C Cs1 N1A O3A 149.1(4)
C60 Cs1 N1A O3A 10.2(4)
O2A Cs1 N1A O3A 179.7(5)
C61 Cs1 N1A O3A -9.8(3)
C45 Cs1 N1A O3A 167.8(3)
C62 Cs1 N1A O3A -29.7(4)
C59 Cs1 N1A O3A 11.1(4)
C57 Cs1 N1A O3A -30.5(4)

loop_
_platon_squeeze_void_nr
_platon_squeeze_void_average_x
_platon_squeeze_void_average_y
_platon_squeeze_void_average_z
_platon_squeeze_void_volume
_platon_squeeze_void_count_electrons
_platon_squeeze_void_content
1 0.500 -0.010 0.250 247 117 ' '
2 0.500 -0.035 0.750 247 118 ' '
3 0.052 0.217 0.511 7 1 ' '
4 0.052 0.283 0.011 7 1 ' '
5 0.948 0.717 0.989 7 1 ' '
6 0.948 0.783 0.489 7 1 ' '
